data_7201123
loop_
_publ_author_name
'Noh, Tae Hwan'
'Choi, Youn Jung'
'Ryu, Yoon Kyong'
'Lee, Young-A'
'Jung, Ok-Sang'

_publ_section_title
;
 2-Fold interpenetration via ligand-induced alternating perpendicular
 helical channel motifs. Structure of an acentric diamondoid silver(I)
 coordination polymer
;
_journal_issue 11
_journal_name_full CrystEngComm
_journal_page_first 2371
_journal_paper_doi 10.1039/b905296h
_journal_volume 11
_journal_year 2009
_chemical_formula_sum 'C34 H32 Ag Br4 F6 N4 O8 P'
_chemical_formula_weight 1197.12
_chemical_name_systematic
;
?
;
_space_group_IT_number 96
_symmetry_cell_setting tetragonal
_symmetry_space_group_name_Hall 'P 4nw 2abw'
_symmetry_space_group_name_H-M 'P 43 21 2'
_atom_sites_solution_hydrogens geom
_atom_sites_solution_primary direct
_atom_sites_solution_secondary difmap
_audit_creation_method SHELXTL
_cell_angle_alpha 90.00
_cell_angle_beta 90.00
_cell_angle_gamma 90.00
_cell_formula_units_Z 8
_cell_length_a 13.6263(2)
_cell_length_b 13.6263(2)
_cell_length_c 45.9922(13)
_cell_measurement_reflns_used 8828
_cell_measurement_temperature 173(2)
_cell_measurement_theta_max 21.48
_cell_measurement_theta_min 2.16
_cell_volume 8539.7(3)
_computing_cell_refinement 'Bruker SMART'
_computing_data_collection 'Bruker SMART'
_computing_data_reduction 'Bruker SAINT'
_computing_molecular_graphics 'Bruker SHELXTL'
_computing_publication_material 'Bruker SHELXTL'
_computing_structure_refinement 'Bruker SHELXTL'
_computing_structure_solution 'Bruker SHELXTL'
_diffrn_ambient_temperature 173(2)
_diffrn_measured_fraction_theta_full 1.000
_diffrn_measured_fraction_theta_max 1.000
_diffrn_measurement_device_type 'CCD area detector'
_diffrn_measurement_method 'phi and omega scans'
_diffrn_radiation_monochromator graphite
_diffrn_radiation_source 'fine-focus sealed tube'
_diffrn_radiation_type MoK\a
_diffrn_radiation_wavelength 0.71073
_diffrn_reflns_av_R_equivalents 0.0749
_diffrn_reflns_av_sigmaI/netI 0.0644
_diffrn_reflns_limit_h_max 17
_diffrn_reflns_limit_h_min -12
_diffrn_reflns_limit_k_max 16
_diffrn_reflns_limit_k_min -17
_diffrn_reflns_limit_l_max 57
_diffrn_reflns_limit_l_min -56
_diffrn_reflns_number 50479
_diffrn_reflns_theta_full 26.37
_diffrn_reflns_theta_max 26.37
_diffrn_reflns_theta_min 1.56
_exptl_absorpt_coefficient_mu 4.331
_exptl_absorpt_correction_T_max
;
Ratio of minimum to maximum apparent transmission: 0.724388
;
_exptl_absorpt_correction_type 'empirical (SADABS)'
_exptl_crystal_colour colorles
_exptl_crystal_density_diffrn 1.862
_exptl_crystal_density_meas 0
_exptl_crystal_density_method 'not measured'
_exptl_crystal_description plate
_exptl_crystal_F_000 4672
_exptl_crystal_size_max 0.30
_exptl_crystal_size_mid 0.25
_exptl_crystal_size_min 0.07
_refine_diff_density_max 0.638
_refine_diff_density_min -0.923
_refine_diff_density_rms 0.102
_refine_ls_abs_structure_details 'Flack H D (1983), Acta Cryst. A39, 876-881'
_refine_ls_abs_structure_Flack 0.003(11)
_refine_ls_extinction_method none
_refine_ls_goodness_of_fit_ref 1.044
_refine_ls_hydrogen_treatment constr
_refine_ls_matrix_type full
_refine_ls_number_parameters 564
_refine_ls_number_reflns 8711
_refine_ls_number_restraints 1
_refine_ls_restrained_S_all 1.044
_refine_ls_R_factor_all 0.0887
_refine_ls_R_factor_gt 0.0445
_refine_ls_shift/su_max 0.001
_refine_ls_shift/su_mean 0.000
_refine_ls_structure_factor_coef Fsqd
_refine_ls_weighting_details 'calc w=1/[\s^2^(Fo^2^)+(0.0495P)^2^+5.6151P] where P=(Fo^2^+2Fc^2^)/3'
_refine_ls_weighting_scheme calc
_refine_ls_wR_factor_gt 0.0948
_refine_ls_wR_factor_ref 0.1120
_reflns_number_gt 5983
_reflns_number_total 8711
_reflns_threshold_expression >2sigma(I)
_cod_data_source_file b905296h.txt
_cod_data_source_block cyj-2s
_cod_depositor_comments
;
The following automatic conversions were performed:
'_symmetry_cell_setting' value 'Tetragonal' changed to 'tetragonal'
according to '/home/saulius/struct/CIF-dictionaries/cif_core.dic'
dictionary named 'cif_core.dic' version 2.4.1 from 2010-06-29.

Automatic conversion script
Id: cif_fix_enum 1527 2010-12-29 10:47:43Z saulius 
;
_cod_original_cell_volume 8539.6(3)
_cod_original_sg_symbol_H-M P4(3)2(1)2
_cod_database_code 7201123

loop_
_symmetry_equiv_pos_as_xyz
'x, y, z'
'-x, -y, z+1/2'
'-y+1/2, x+1/2, z+3/4'
'y+1/2, -x+1/2, z+1/4'
'-x+1/2, y+1/2, -z+3/4'
'x+1/2, -y+1/2, -z+1/4'
'y, x, -z'
'-y, -x, -z+1/2'

loop_
_atom_site_label
_atom_site_type_symbol
_atom_site_fract_x
_atom_site_fract_y
_atom_site_fract_z
_atom_site_U_iso_or_equiv
_atom_site_adp_type
_atom_site_occupancy
_atom_site_symmetry_multiplicity
_atom_site_calc_flag
_atom_site_refinement_flags
_atom_site_disorder_assembly
_atom_site_disorder_group
Ag1 Ag 0.79268(4) 0.77133(4) 0.251140(13) 0.04394(15) Uani 1 1 d . . .
Br1 Br 1.14840(7) 0.12092(6) 0.131688(19) 0.0655(3) Uani 1 1 d . . .
Br2 Br 0.85142(7) 0.12460(6) 0.127661(18) 0.0618(2) Uani 1 1 d . . .
Br3 Br 0.12840(6) 0.35563(6) 0.351776(18) 0.0542(2) Uani 1 1 d . A .
Br4 Br 0.11982(6) 0.66896(7) 0.35255(2) 0.0677(3) Uani 1 1 d . A .
O1 O 1.1434(3) 0.4801(4) 0.17070(11) 0.0532(14) Uani 1 1 d . . .
O2 O 1.0061(3) 0.4197(3) 0.15101(10) 0.0382(11) Uani 1 1 d . . .
O3 O 1.0063(3) 0.3775(3) 0.07752(10) 0.0405(11) Uani 1 1 d . . .
O4 O 0.8788(3) 0.4201(4) 0.05008(11) 0.0503(13) Uani 1 1 d . . .
O5 O 0.4795(12) 0.3815(10) 0.3067(3) 0.060(4) Uani 0.50 1 d P A 1
O5' O 0.4343(13) 0.4013(12) 0.2935(3) 0.067(5) Uani 0.50 1 d P A 2
O6 O 0.4155(3) 0.5127(3) 0.32940(10) 0.0399(12) Uani 1 1 d . A .
O7 O 0.3739(3) 0.5169(3) 0.40101(10) 0.0374(11) Uani 1 1 d . A .
O8 O 0.4192(4) 0.6496(3) 0.42588(11) 0.0573(16) Uani 1 1 d . A .
N1 N 0.8780(4) 0.6842(4) 0.21638(11) 0.0339(12) Uani 1 1 d . . .
N2 N 1.1708(4) 0.6122(4) 0.01261(12) 0.0392(13) Uani 1 1 d . . .
N3 N 0.6896(4) 0.6601(4) 0.27443(11) 0.0335(13) Uani 1 1 d . . .
N4 N 0.5964(4) 0.3700(4) 0.47392(11) 0.0367(13) Uani 1 1 d . . .
C1 C 0.9774(5) 0.6849(5) 0.21759(14) 0.0344(16) Uani 1 1 d . . .
H1 H 1.0085 0.7323 0.2296 0.041 Uiso 1 1 calc R . .
C2 C 1.0356(5) 0.6203(5) 0.20232(14) 0.0369(16) Uani 1 1 d . . .
H2 H 1.1051 0.6236 0.2036 0.044 Uiso 1 1 calc R . .
C3 C 0.9902(5) 0.5497(5) 0.18485(14) 0.0324(15) Uani 1 1 d . . .
C4 C 0.8889(5) 0.5484(5) 0.18358(14) 0.0376(17) Uani 1 1 d . . .
H4 H 0.8558 0.5021 0.1717 0.045 Uiso 1 1 calc R . .
C5 C 0.8366(5) 0.6151(5) 0.19977(15) 0.0409(17) Uani 1 1 d . . .
H5 H 0.7670 0.6119 0.1991 0.049 Uiso 1 1 calc R . .
C6 C 1.0555(5) 0.4799(5) 0.16854(14) 0.0355(16) Uani 1 1 d . . .
C7 C 1.0695(5) 0.3490(5) 0.13605(15) 0.0366(16) Uani 1 1 d . . .
H7A H 1.1120 0.3147 0.1502 0.044 Uiso 1 1 calc R . .
H7B H 1.1119 0.3832 0.1218 0.044 Uiso 1 1 calc R . .
C8 C 1.0023(5) 0.2752(5) 0.12046(14) 0.0396(16) Uani 1 1 d . . .
C9 C 0.9344(6) 0.2288(5) 0.14316(16) 0.0463(19) Uani 1 1 d . . .
H9A H 0.8920 0.2806 0.1515 0.056 Uiso 1 1 calc R . .
H9B H 0.9749 0.2017 0.1591 0.056 Uiso 1 1 calc R . .
C10 C 1.0693(6) 0.2005(5) 0.10496(17) 0.0500(19) Uani 1 1 d . . .
H10A H 1.1138 0.2364 0.0917 0.060 Uiso 1 1 calc R . .
H10B H 1.0281 0.1563 0.0930 0.060 Uiso 1 1 calc R . .
C11 C 0.9406(5) 0.3248(5) 0.09695(14) 0.0405(17) Uani 1 1 d . . .
H11A H 0.9031 0.2749 0.0859 0.049 Uiso 1 1 calc R . .
H11B H 0.8934 0.3709 0.1060 0.049 Uiso 1 1 calc R . .
C12 C 0.9654(5) 0.4238(5) 0.05571(16) 0.0357(16) Uani 1 1 d . . .
C13 C 1.0383(5) 0.4844(5) 0.03987(14) 0.0322(15) Uani 1 1 d . . .
C14 C 1.1377(5) 0.4698(5) 0.04145(14) 0.0348(16) Uani 1 1 d . . .
H14 H 1.1632 0.4154 0.0519 0.042 Uiso 1 1 calc R . .
C15 C 1.2003(5) 0.5340(5) 0.02783(15) 0.0368(16) Uani 1 1 d . . .
H15 H 1.2688 0.5222 0.0293 0.044 Uiso 1 1 calc R . .
C16 C 1.0730(5) 0.6267(5) 0.01129(15) 0.0421(17) Uani 1 1 d . . .
H16 H 1.0499 0.6823 0.0008 0.051 Uiso 1 1 calc R . .
C17 C 1.0046(5) 0.5667(5) 0.02402(14) 0.0391(16) Uani 1 1 d . . .
H17 H 0.9365 0.5801 0.0223 0.047 Uiso 1 1 calc R . .
C18 C 0.6197(5) 0.6945(5) 0.29185(15) 0.0344(15) Uani 1 1 d . . .
H18 H 0.6211 0.7623 0.2967 0.041 Uiso 1 1 calc R . .
C19 C 0.5469(5) 0.6390(5) 0.30315(14) 0.0330(15) Uani 1 1 d . . .
H19 H 0.4982 0.6671 0.3154 0.040 Uiso 1 1 calc R . .
C20 C 0.5453(5) 0.5410(5) 0.29646(14) 0.0387(17) Uani 1 1 d . A .
C21 C 0.6193(6) 0.5022(5) 0.27909(16) 0.054(2) Uani 1 1 d . . .
H21A H 0.6213 0.4339 0.2749 0.065 Uiso 1 1 calc R . .
C22 C 0.6881(5) 0.5634(5) 0.26832(16) 0.0426(18) Uani 1 1 d . . .
H22 H 0.7375 0.5373 0.2559 0.051 Uiso 1 1 calc R . .
C23 C 0.4694(6) 0.4725(6) 0.30862(16) 0.055(2) Uani 1 1 d . . .
C24 C 0.3427(5) 0.4506(5) 0.34307(15) 0.0390(17) Uani 1 1 d . . .
H24A H 0.3748 0.4054 0.3570 0.047 Uiso 1 1 calc R A .
H24B H 0.3085 0.4109 0.3282 0.047 Uiso 1 1 calc R . .
C25 C 0.2690(5) 0.5159(5) 0.35905(14) 0.0337(15) Uani 1 1 d . A .
C26 C 0.1974(5) 0.4511(5) 0.37550(14) 0.0380(17) Uani 1 1 d . . .
H26A H 0.1484 0.4936 0.3852 0.046 Uiso 1 1 calc R A .
H26B H 0.2338 0.4157 0.3909 0.046 Uiso 1 1 calc R . .
C27 C 0.2188(5) 0.5802(5) 0.33680(15) 0.0450(19) Uani 1 1 d . . .
H27A H 0.1873 0.5374 0.3221 0.054 Uiso 1 1 calc R A .
H27B H 0.2693 0.6197 0.3267 0.054 Uiso 1 1 calc R . .
C28 C 0.3199(5) 0.5816(5) 0.38109(14) 0.0335(16) Uani 1 1 d . . .
H28A H 0.3657 0.6270 0.3712 0.040 Uiso 1 1 calc R A .
H28B H 0.2710 0.6209 0.3919 0.040 Uiso 1 1 calc R . .
C29 C 0.4214(5) 0.5631(5) 0.42256(14) 0.0379(16) Uani 1 1 d . . .
C30 C 0.4786(4) 0.4936(5) 0.44109(13) 0.0337(14) Uani 1 1 d . A .
C31 C 0.5627(5) 0.5287(5) 0.45404(14) 0.0351(16) Uani 1 1 d . . .
H31 H 0.5806 0.5957 0.4520 0.042 Uiso 1 1 calc R A .
C32 C 0.6207(5) 0.4656(5) 0.47000(15) 0.0370(16) Uani 1 1 d . A .
H32 H 0.6794 0.4899 0.4785 0.044 Uiso 1 1 calc R . .
C33 C 0.5135(5) 0.3380(5) 0.46173(15) 0.0393(17) Uani 1 1 d . A .
H33 H 0.4948 0.2716 0.4646 0.047 Uiso 1 1 calc R . .
C34 C 0.4533(5) 0.3978(5) 0.44499(15) 0.0376(17) Uani 1 1 d . . .
H34 H 0.3953 0.3723 0.4364 0.045 Uiso 1 1 calc R A .
P1 P 1.29149(14) 0.70851(14) 0.2500 0.0466(7) Uani 1 2 d S . .
F1 F 1.2963(4) 0.5960(3) 0.25900(15) 0.104(2) Uani 1 1 d . . .
F2 F 1.1780(3) 0.7112(4) 0.25783(13) 0.0819(17) Uani 1 1 d . . .
F3 F 1.2648(4) 0.6830(5) 0.21811(12) 0.114(2) Uani 1 1 d . . .
P2 P 0.7888(3) 0.7138(3) 0.47115(10) 0.0519(11) Uani 0.50 1 d PD . .
F4 F 0.7039(6) 0.6724(7) 0.4909(2) 0.067(3) Uani 0.50 1 d PD . .
F5 F 0.7570(7) 0.8226(6) 0.4809(2) 0.059(2) Uani 0.50 1 d P . .
F6 F 0.8654(7) 0.7522(7) 0.4508(2) 0.071(3) Uani 0.50 1 d P . .
F7 F 0.7218(6) 0.7211(6) 0.44632(17) 0.057(2) Uani 0.50 1 d P . .
F8 F 0.8197(6) 0.6086(6) 0.4625(2) 0.057(2) Uani 0.50 1 d P . .
F9 F 0.8595(7) 0.7102(7) 0.4981(3) 0.081(3) Uani 0.50 1 d P . .

loop_
_atom_site_aniso_label
_atom_site_aniso_U_11
_atom_site_aniso_U_22
_atom_site_aniso_U_33
_atom_site_aniso_U_23
_atom_site_aniso_U_13
_atom_site_aniso_U_12
Ag1 0.0309(3) 0.0391(3) 0.0618(3) -0.0147(3) 0.0059(3) -0.0069(2)
Br1 0.0794(6) 0.0499(5) 0.0673(6) 0.0106(4) 0.0026(5) 0.0224(4)
Br2 0.0763(6) 0.0477(5) 0.0616(5) -0.0055(4) 0.0016(5) -0.0157(4)
Br3 0.0496(5) 0.0616(5) 0.0514(5) 0.0044(4) -0.0108(4) -0.0267(4)
Br4 0.0468(5) 0.0839(7) 0.0725(6) 0.0231(5) -0.0102(4) 0.0188(4)
O1 0.026(3) 0.069(4) 0.064(4) -0.019(3) -0.011(2) 0.010(3)
O2 0.034(3) 0.035(2) 0.045(3) -0.005(2) 0.000(2) 0.000(2)
O3 0.041(3) 0.043(3) 0.038(3) 0.006(2) 0.002(2) 0.002(2)
O4 0.030(3) 0.060(3) 0.061(4) 0.010(3) -0.005(3) 0.003(3)
O5 0.101(13) 0.031(7) 0.048(10) -0.027(7) 0.036(8) -0.035(8)
O5' 0.091(13) 0.059(10) 0.051(10) -0.014(8) 0.018(7) -0.046(9)
O6 0.042(3) 0.034(3) 0.043(3) -0.004(2) 0.004(2) -0.014(2)
O7 0.042(3) 0.031(2) 0.040(3) -0.005(2) -0.020(2) 0.002(2)
O8 0.086(4) 0.026(3) 0.060(4) -0.015(2) -0.041(3) 0.019(3)
N1 0.031(3) 0.041(3) 0.030(3) -0.002(2) 0.004(3) -0.001(2)
N2 0.028(3) 0.050(4) 0.040(3) -0.001(3) 0.002(3) 0.001(3)
N3 0.035(3) 0.035(3) 0.030(3) -0.004(2) -0.001(2) 0.000(2)
N4 0.038(3) 0.037(3) 0.034(3) 0.004(3) -0.007(2) 0.006(3)
C1 0.029(4) 0.039(4) 0.035(4) -0.011(3) -0.002(3) -0.008(3)
C2 0.026(3) 0.047(4) 0.038(4) -0.009(3) -0.008(3) 0.002(3)
C3 0.033(4) 0.036(4) 0.028(4) 0.003(3) -0.001(3) -0.002(3)
C4 0.029(4) 0.046(4) 0.037(4) -0.012(3) -0.010(3) -0.010(3)
C5 0.022(3) 0.058(5) 0.043(4) -0.011(4) -0.001(3) -0.007(3)
C6 0.035(4) 0.041(4) 0.030(4) -0.003(3) -0.008(3) 0.007(3)
C7 0.036(4) 0.039(4) 0.035(4) 0.003(3) -0.005(3) 0.009(3)
C8 0.051(4) 0.032(4) 0.035(4) -0.002(3) 0.003(3) 0.000(3)
C9 0.057(5) 0.039(4) 0.043(5) -0.002(4) 0.002(4) -0.005(3)
C10 0.066(5) 0.038(4) 0.046(5) 0.001(4) 0.005(4) 0.010(4)
C11 0.055(5) 0.035(4) 0.031(4) -0.004(3) -0.006(3) -0.002(3)
C12 0.041(4) 0.026(4) 0.041(4) -0.003(3) -0.006(3) 0.002(3)
C13 0.033(4) 0.030(4) 0.033(4) -0.010(3) -0.006(3) 0.005(3)
C14 0.036(4) 0.040(4) 0.028(4) -0.002(3) -0.005(3) 0.013(3)
C15 0.028(4) 0.046(4) 0.037(4) -0.001(3) -0.004(3) 0.011(3)
C16 0.033(4) 0.040(4) 0.053(5) 0.008(4) -0.002(3) 0.007(3)
C17 0.026(4) 0.049(4) 0.042(4) 0.004(3) -0.005(3) 0.011(3)
C18 0.033(4) 0.028(3) 0.043(4) 0.000(3) 0.004(3) -0.003(3)
C19 0.036(4) 0.029(4) 0.034(4) -0.011(3) -0.002(3) 0.001(3)
C20 0.054(5) 0.028(4) 0.034(4) 0.001(3) 0.005(3) -0.005(3)
C21 0.085(6) 0.028(4) 0.048(5) -0.013(4) 0.031(4) -0.002(4)
C22 0.050(5) 0.034(4) 0.043(5) -0.011(3) 0.017(4) -0.001(3)
C23 0.078(6) 0.042(5) 0.045(5) -0.015(4) 0.027(4) -0.025(4)
C24 0.041(4) 0.036(4) 0.039(4) -0.001(3) 0.000(3) -0.017(3)
C25 0.036(4) 0.034(4) 0.031(4) 0.008(3) -0.009(3) -0.005(3)
C26 0.033(4) 0.048(4) 0.032(4) 0.002(3) -0.003(3) -0.012(3)
C27 0.052(5) 0.047(4) 0.036(4) 0.004(3) -0.018(4) -0.007(4)
C28 0.040(4) 0.031(4) 0.030(4) -0.001(3) -0.007(3) 0.001(3)
C29 0.044(4) 0.029(4) 0.041(4) -0.017(3) -0.010(3) 0.007(3)
C30 0.032(4) 0.038(4) 0.032(3) -0.011(3) -0.004(3) 0.005(3)
C31 0.040(4) 0.025(3) 0.040(4) -0.007(3) -0.008(3) 0.001(3)
C32 0.037(4) 0.033(4) 0.041(4) 0.005(3) -0.005(3) 0.003(3)
C33 0.037(4) 0.033(4) 0.048(5) 0.000(3) 0.002(3) 0.002(3)
C34 0.038(4) 0.031(4) 0.044(4) -0.007(3) -0.008(3) 0.005(3)
P1 0.0392(9) 0.0392(9) 0.0614(18) -0.0008(9) -0.0008(9) -0.0172(12)
F1 0.106(4) 0.039(3) 0.169(6) 0.009(3) 0.033(4) -0.020(3)
F2 0.045(3) 0.081(4) 0.120(5) -0.013(3) 0.017(3) -0.012(3)
F3 0.087(4) 0.177(7) 0.077(4) -0.036(4) -0.001(3) -0.048(4)
P2 0.034(2) 0.035(2) 0.087(3) -0.005(2) -0.015(2) -0.0084(17)
F4 0.053(6) 0.053(6) 0.095(10) -0.014(5) 0.005(5) -0.024(5)
F5 0.054(6) 0.033(5) 0.089(7) -0.014(5) 0.002(5) -0.006(4)
F6 0.065(6) 0.062(6) 0.088(7) 0.005(5) 0.043(5) 0.037(5)
F7 0.064(6) 0.053(5) 0.053(5) -0.014(4) -0.003(4) 0.034(4)
F8 0.047(5) 0.049(5) 0.076(6) -0.010(5) -0.004(5) 0.001(4)
F9 0.071(7) 0.066(7) 0.106(9) -0.007(7) -0.050(7) -0.015(5)

loop_
_atom_type_symbol
_atom_type_description
_atom_type_scat_dispersion_real
_atom_type_scat_dispersion_imag
_atom_type_scat_source
C C 0.0033 0.0016 'International Tables Vol C Tables 4.2.6.8 and 6.1.1.4'
H H 0.0000 0.0000 'International Tables Vol C Tables 4.2.6.8 and 6.1.1.4'
N N 0.0061 0.0033 'International Tables Vol C Tables 4.2.6.8 and 6.1.1.4'
O O 0.0106 0.0060 'International Tables Vol C Tables 4.2.6.8 and 6.1.1.4'
F F 0.0171 0.0103 'International Tables Vol C Tables 4.2.6.8 and 6.1.1.4'
P P 0.1023 0.0942 'International Tables Vol C Tables 4.2.6.8 and 6.1.1.4'
Br Br -0.2901 2.4595 'International Tables Vol C Tables 4.2.6.8 and 6.1.1.4'
Ag Ag -0.8971 1.1015 'International Tables Vol C Tables 4.2.6.8 and 6.1.1.4'

loop_
_geom_angle_atom_site_label_1
_geom_angle_atom_site_label_2
_geom_angle_atom_site_label_3
_geom_angle
_geom_angle_site_symmetry_1
_geom_angle_site_symmetry_3
_geom_angle_publ_flag
N1 Ag1 N4 108.18(19) . 5_655 ?
N1 Ag1 N3 106.74(19) . . ?
N4 Ag1 N3 122.80(18) 5_655 . ?
N1 Ag1 N2 120.70(19) . 6_465 ?
N4 Ag1 N2 101.46(19) 5_655 6_465 ?
N3 Ag1 N2 97.77(19) . 6_465 ?
C6 O2 C7 112.9(5) . . ?
C12 O3 C11 116.5(5) . . ?
C23 O6 C24 116.8(5) . . ?
C29 O7 C28 114.8(5) . . ?
C5 N1 C1 116.8(5) . . ?
C5 N1 Ag1 123.0(4) . . ?
C1 N1 Ag1 118.2(4) . . ?
C15 N2 C16 116.0(6) . . ?
C15 N2 Ag1 117.4(4) . 6_565 ?
C16 N2 Ag1 125.4(5) . 6_565 ?
C18 N3 C22 117.4(6) . . ?
C18 N3 Ag1 118.7(4) . . ?
C22 N3 Ag1 123.4(4) . . ?
C33 N4 C32 117.7(5) . . ?
C33 N4 Ag1 124.7(4) . 5_645 ?
C32 N4 Ag1 117.6(4) . 5_645 ?
N1 C1 C2 123.4(6) . . ?
C1 C2 C3 118.6(6) . . ?
C4 C3 C2 118.4(6) . . ?
C4 C3 C6 124.2(6) . . ?
C2 C3 C6 117.4(6) . . ?
C5 C4 C3 119.2(6) . . ?
N1 C5 C4 123.7(6) . . ?
O1 C6 O2 123.7(6) . . ?
O1 C6 C3 123.2(6) . . ?
O2 C6 C3 113.1(5) . . ?
O2 C7 C8 107.3(5) . . ?
C11 C8 C9 109.4(6) . . ?
C11 C8 C7 111.6(5) . . ?
C9 C8 C7 108.2(5) . . ?
C11 C8 C10 106.9(6) . . ?
C9 C8 C10 113.6(6) . . ?
C7 C8 C10 107.1(6) . . ?
C8 C9 Br2 113.7(5) . . ?
C8 C10 Br1 113.6(5) . . ?
O3 C11 C8 108.3(6) . . ?
O4 C12 O3 124.0(7) . . ?
O4 C12 C13 124.9(7) . . ?
O3 C12 C13 111.0(6) . . ?
C14 C13 C17 117.6(6) . . ?
C14 C13 C12 123.7(6) . . ?
C17 C13 C12 118.5(6) . . ?
C13 C14 C15 119.8(6) . . ?
N2 C15 C14 124.1(6) . . ?
N2 C16 C17 124.4(7) . . ?
C16 C17 C13 118.2(6) . . ?
N3 C18 C19 124.1(6) . . ?
C18 C19 C20 118.1(6) . . ?
C19 C20 C21 119.2(6) . . ?
C19 C20 C23 122.2(7) . . ?
C21 C20 C23 118.5(6) . . ?
C22 C21 C20 118.7(6) . . ?
N3 C22 C21 122.6(6) . . ?
O5 C23 O5' 41.7(9) . . ?
O5 C23 O6 121.5(9) . . ?
O5' C23 O6 119.7(10) . . ?
O5 C23 C20 120.9(10) . . ?
O5' C23 C20 121.6(9) . . ?
O6 C23 C20 113.2(6) . . ?
O6 C24 C25 108.5(5) . . ?
C27 C25 C26 112.5(6) . . ?
C27 C25 C28 108.5(5) . . ?
C26 C25 C28 107.7(5) . . ?
C27 C25 C24 108.0(6) . . ?
C26 C25 C24 108.8(5) . . ?
C28 C25 C24 111.3(5) . . ?
C25 C26 Br3 114.9(4) . . ?
C25 C27 Br4 114.9(5) . . ?
O7 C28 C25 106.9(5) . . ?
O8 C29 O7 123.3(6) . . ?
O8 C29 C30 124.6(6) . . ?
O7 C29 C30 112.0(5) . . ?
C34 C30 C31 119.1(6) . . ?
C34 C30 C29 123.5(6) . . ?
C31 C30 C29 117.4(6) . . ?
C30 C31 C32 119.4(6) . . ?
N4 C32 C31 122.0(6) . . ?
N4 C33 C34 122.8(6) . . ?
C30 C34 C33 119.1(6) . . ?
F3 P1 F3 179.1(6) 8_775 . ?
F3 P1 F2 89.9(4) 8_775 . ?
F3 P1 F2 89.5(3) . . ?
F3 P1 F2 89.5(3) 8_775 8_775 ?
F3 P1 F2 89.9(4) . 8_775 ?
F2 P1 F2 90.4(4) . 8_775 ?
F3 P1 F1 92.3(4) 8_775 8_775 ?
F3 P1 F1 88.3(3) . 8_775 ?
F2 P1 F1 177.7(3) . 8_775 ?
F2 P1 F1 90.2(3) 8_775 8_775 ?
F3 P1 F1 88.3(3) 8_775 . ?
F3 P1 F1 92.3(4) . . ?
F2 P1 F1 90.2(3) . . ?
F2 P1 F1 177.7(3) 8_775 . ?
F1 P1 F1 89.3(4) 8_775 . ?
F7 P2 F6 85.7(6) . . ?
F7 P2 F8 91.9(5) . . ?
F6 P2 F8 88.5(5) . . ?
F7 P2 F9 177.7(6) . . ?
F6 P2 F9 94.4(6) . . ?
F8 P2 F9 90.4(6) . . ?
F7 P2 F4 91.0(6) . . ?
F6 P2 F4 176.6(6) . . ?
F8 P2 F4 91.0(5) . . ?
F9 P2 F4 89.0(6) . . ?
F7 P2 F5 89.2(5) . . ?
F6 P2 F5 92.2(5) . . ?
F8 P2 F5 178.7(6) . . ?
F9 P2 F5 88.5(5) . . ?
F4 P2 F5 88.4(5) . . ?
F4 F4 P2 128.6(4) 7_556 . ?
F9 F5 P2 135.8(9) 7_556 . ?
F5 F9 P2 110.1(9) 7_556 . ?

loop_
_geom_bond_atom_site_label_1
_geom_bond_atom_site_label_2
_geom_bond_distance
_geom_bond_site_symmetry_2
_geom_bond_publ_flag
Ag1 N1 2.306(5) . ?
Ag1 N4 2.325(5) 5_655 ?
Ag1 N3 2.327(5) . ?
Ag1 N2 2.383(5) 6_465 ?
Br1 C10 1.962(7) . ?
Br2 C9 1.950(7) . ?
Br3 C26 1.941(6) . ?
Br4 C27 1.951(7) . ?
O1 C6 1.201(8) . ?
O2 C6 1.333(8) . ?
O2 C7 1.465(7) . ?
O3 C12 1.309(8) . ?
O3 C11 1.455(8) . ?
O4 C12 1.209(8) . ?
O5 C23 1.250(16) . ?
O5' C23 1.284(16) . ?
O6 C23 1.324(8) . ?
O6 C24 1.447(7) . ?
O7 C29 1.341(7) . ?
O7 C28 1.470(7) . ?
O8 C29 1.189(7) . ?
N1 C5 1.338(8) . ?
N1 C1 1.355(8) . ?
N2 C15 1.336(8) . ?
N2 C16 1.349(8) . ?
N2 Ag1 2.383(5) 6_565 ?
N3 C18 1.330(8) . ?
N3 C22 1.348(8) . ?
N4 C33 1.335(8) . ?
N4 C32 1.356(8) . ?
N4 Ag1 2.325(5) 5_645 ?
C1 C2 1.377(9) . ?
C2 C3 1.398(9) . ?
C3 C4 1.382(9) . ?
C3 C6 1.503(9) . ?
C4 C5 1.374(9) . ?
C7 C8 1.538(9) . ?
C8 C11 1.528(9) . ?
C8 C9 1.532(9) . ?
C8 C10 1.542(9) . ?
C12 C13 1.483(9) . ?
C13 C14 1.371(9) . ?
C13 C17 1.415(9) . ?
C14 C15 1.373(9) . ?
C16 C17 1.371(9) . ?
C18 C19 1.352(9) . ?
C19 C20 1.371(9) . ?
C20 C21 1.391(10) . ?
C20 C23 1.501(9) . ?
C21 C22 1.349(10) . ?
C24 C25 1.530(9) . ?
C25 C27 1.511(8) . ?
C25 C26 1.518(9) . ?
C25 C28 1.520(8) . ?
C29 C30 1.493(9) . ?
C30 C34 1.362(9) . ?
C30 C31 1.378(8) . ?
C31 C32 1.379(9) . ?
C33 C34 1.389(9) . ?
P1 F3 1.550(5) 8_775 ?
P1 F3 1.550(5) . ?
P1 F2 1.589(5) . ?
P1 F2 1.589(5) 8_775 ?
P1 F1 1.590(5) 8_775 ?
P1 F1 1.590(5) . ?
P2 F7 1.466(9) . ?
P2 F6 1.496(10) . ?
P2 F8 1.546(9) . ?
P2 F9 1.571(10) . ?
P2 F4 1.576(7) . ?
P2 F5 1.608(9) . ?
F4 F4 1.032(15) 7_556 ?
F5 F9 1.263(13) 7_556 ?
F9 F5 1.263(13) 7_556 ?
